data_1548788
loop_
_publ_author_name
'Atalay, \,Sehriman'
'Ayg\"un, Seda Nur'
'Meral, Seher'
'A\(gar, Erbil'

_publ_section_title
;
 (<i>E</i>)-4-Bromo-5-methoxy-2-{[(2-methoxyphenyl)imino]methyl}phenol
 monohydrate
;
_journal_issue 12
_journal_name_full IUCrData
_journal_page_first x171730
_journal_paper_doi 10.1107/S2414314617017308
_journal_volume 2
_journal_year 2017
_chemical_formula_iupac 'C15 H14 Br N O3, H2 O'
_chemical_formula_moiety 'C15 H14 Br N O3, H2 O'
_chemical_formula_sum 'C15 H16 Br N O4'
_chemical_formula_weight 354.20
_chemical_name_systematic
;
(<i>E</i>)-4-Bromo-5-methoxy-2-{[(2-methoxyphenyl)imino]methyl}phenol
monohydrate
;
_space_group_crystal_system triclinic
_space_group_IT_number 2
_space_group_name_Hall '-P 1'
_space_group_name_H-M_alt 'P -1'
_symmetry_space_group_name_Hall '-P 1'
_symmetry_space_group_name_H-M 'P -1'
_atom_sites_solution_hydrogens mixed
_atom_sites_solution_primary direct
_audit_creation_method SHELXL-2016/6
_cell_angle_alpha 78.30(3)
_cell_angle_beta 85.51(3)
_cell_angle_gamma 69.10(3)
_cell_formula_units_Z 2
_cell_length_a 6.922(3)
_cell_length_b 8.498(3)
_cell_length_c 14.064(5)
_cell_measurement_reflns_used 11116
_cell_measurement_temperature 293(2)
_cell_measurement_theta_max 27.60
_cell_measurement_theta_min 1.48
_cell_volume 756.8(5)
_computing_cell_refinement
;
X-AREA (Stoe & Cie, 2002)
;
_computing_data_collection
;
X-AREA (Stoe & Cie, 2002)
;
_computing_data_reduction
;
X-AREA (Stoe & Cie, 2002)
;
_computing_molecular_graphics
;
Ortep-3 for Windows (Farrugia, 2012)
;
_computing_publication_material
;
WinGX (Farrugia, 2012) and PLATON (Spek, 2009)
;
_computing_structure_refinement
;
SHELXL2016 (Sheldrick, 2015b)
;
_computing_structure_solution
;
SHELXT2016 (Sheldrick, 2015a)
;
_diffrn_ambient_temperature 293(2)
_diffrn_detector_area_resol_mean 6.67
_diffrn_measured_fraction_theta_full 1.000
_diffrn_measured_fraction_theta_max 0.999
_diffrn_measurement_device_type 'Stoe IPDS 2'
_diffrn_measurement_method 'rotation method'
_diffrn_radiation_type MoK\a
_diffrn_radiation_wavelength 0.71073
_diffrn_reflns_av_R_equivalents 0.1235
_diffrn_reflns_limit_h_max 8
_diffrn_reflns_limit_h_min -8
_diffrn_reflns_limit_k_max 10
_diffrn_reflns_limit_k_min -10
_diffrn_reflns_limit_l_max 17
_diffrn_reflns_limit_l_min -17
_diffrn_reflns_number 11464
_diffrn_reflns_theta_full 25.242
_diffrn_reflns_theta_max 26.500
_diffrn_reflns_theta_min 1.479
_exptl_absorpt_coefficient_mu 2.730
_exptl_absorpt_correction_T_max 0.7547
_exptl_absorpt_correction_T_min 0.1153
_exptl_absorpt_correction_type integration
_exptl_absorpt_process_details
;
(X-RED32; Stoe & Cie, 2002)
;
_exptl_crystal_colour yellow
_exptl_crystal_density_diffrn 1.554
_exptl_crystal_description prism
_exptl_crystal_F_000 360
_exptl_crystal_size_max 0.790
_exptl_crystal_size_mid 0.393
_exptl_crystal_size_min 0.070
_refine_diff_density_max 0.729
_refine_diff_density_min -0.534
_refine_ls_extinction_method none
_refine_ls_goodness_of_fit_ref 0.977
_refine_ls_hydrogen_treatment constr
_refine_ls_matrix_type full
_refine_ls_number_parameters 206
_refine_ls_number_reflns 3139
_refine_ls_number_restraints 0
_refine_ls_restrained_S_all 0.977
_refine_ls_R_factor_all 0.0795
_refine_ls_R_factor_gt 0.0512
_refine_ls_shift/su_max 0.000
_refine_ls_shift/su_mean 0.000
_refine_ls_structure_factor_coef Fsqd
_refine_ls_weighting_details 'w=1/[\s^2^(Fo^2^)+(0.0662P)^2^] where P=(Fo^2^+2Fc^2^)/3'
_refine_ls_weighting_scheme calc
_refine_ls_wR_factor_gt 0.1185
_refine_ls_wR_factor_ref 0.1307
_reflns_number_gt 2179
_reflns_number_total 3139
_reflns_threshold_expression 'I > 2\s(I)'
_cod_data_source_file hb4187sup1.cif
_cod_data_source_block I
_cod_original_cell_volume 756.8(6)
_cod_database_code 1548788
_shelx_space_group_comment
;
The symmetry employed for this shelxl refinement is uniquely defined
by the following loop, which should always be used as a source of
symmetry information in preference to the above space-group names.
They are only intended as comments.
;

loop_
_space_group_symop_operation_xyz
'x, y, z'
'-x, -y, -z'

loop_
_atom_site_type_symbol
_atom_site_label
_atom_site_fract_x
_atom_site_fract_y
_atom_site_fract_z
_atom_site_U_iso_or_equiv
_atom_site_adp_type
_atom_site_calc_flag
_atom_site_occupancy
_atom_site_disorder_assembly
_atom_site_disorder_group
O O4A 0.268(7) 0.998(5) 0.523(5) 0.088(14) Uani d 0.27(9) A 1
O O4B 0.267(3) 0.9909(19) 0.474(4) 0.127(9) Uani d 0.73(9) A 2
Br Br01 0.16383(8) 0.86773(6) 0.09633(3) 0.0673(2) Uani d 1 . .
O O2 0.3544(4) 0.3003(3) 0.44583(18) 0.0523(7) Uani d 1 . .
H H2 0.326710 0.340164 0.495697 0.078 Uiso calc 1 . .
O O3 0.3291(4) 0.4946(4) 0.10287(19) 0.0540(7) Uani d 1 . .
O O1 0.3128(4) 0.2594(4) 0.6870(2) 0.0571(7) Uani d 1 . .
N N1 0.2236(4) 0.5296(4) 0.5540(2) 0.0393(7) Uani d 1 . .
C C4 0.3119(5) 0.4231(5) 0.3718(3) 0.0405(8) Uani d 1 . .
C C5 0.2295(5) 0.5992(5) 0.3830(2) 0.0394(8) Uani d 1 . .
C C2 0.3019(5) 0.5180(5) 0.1966(2) 0.0425(8) Uani d 1 . .
C C8 0.1872(5) 0.6453(5) 0.4743(3) 0.0397(8) Uani d 1 . .
H H8 0.131949 0.760763 0.478454 0.048 Uiso calc 1 . .
C C14 0.2419(5) 0.4074(5) 0.7224(3) 0.0447(9) Uani d 1 . .
C C6 0.1875(5) 0.7301(5) 0.2988(3) 0.0431(8) Uani d 1 . .
H H6 0.135573 0.844418 0.305509 0.052 Uiso calc 1 . .
C C9 0.1913(5) 0.5563(5) 0.6510(2) 0.0385(8) Uani d 1 . .
C C10 0.1166(6) 0.7147(5) 0.6772(3) 0.0463(9) Uani d 1 . .
H H10 0.082481 0.813821 0.629793 0.056 Uiso calc 1 . .
C C3 0.3453(6) 0.3890(5) 0.2766(3) 0.0448(9) Uani d 1 . .
H H3 0.398395 0.275763 0.267889 0.054 Uiso calc 1 . .
C C7 0.2221(6) 0.6910(5) 0.2087(3) 0.0448(9) Uani d 1 . .
C C11 0.0924(6) 0.7256(6) 0.7747(3) 0.0557(10) Uani d 1 . .
H H11 0.042377 0.832531 0.792726 0.067 Uiso calc 1 . .
C C1 0.4151(7) 0.3224(6) 0.0866(3) 0.0607(11) Uani d 1 . .
H H1A 0.426318 0.323287 0.018012 0.091 Uiso calc 1 . .
H H1B 0.549855 0.268133 0.115233 0.091 Uiso calc 1 . .
H H1C 0.326988 0.260190 0.115503 0.091 Uiso calc 1 . .
C C13 0.2163(6) 0.4197(6) 0.8193(3) 0.0550(10) Uani d 1 . .
H H13 0.248926 0.320906 0.866917 0.066 Uiso calc 1 . .
C C12 0.1421(6) 0.5790(6) 0.8452(3) 0.0567(11) Uani d 1 . .
H H12 0.125648 0.587391 0.910488 0.068 Uiso calc 1 . .
C C15 0.3722(9) 0.1000(6) 0.7530(4) 0.0776(15) Uani d 1 . .
H H15A 0.418462 0.007972 0.717331 0.116 Uiso calc 1 . .
H H15C 0.482225 0.092343 0.793208 0.116 Uiso calc 1 . .
H H15B 0.255889 0.092080 0.793013 0.116 Uiso calc 1 . .
H H4A 0.275360 1.089784 0.471441 0.116 Uiso d 1 . .
H H4B 0.364529 0.912261 0.488679 0.116 Uiso d 1 . .

loop_
_atom_site_aniso_label
_atom_site_aniso_U_11
_atom_site_aniso_U_22
_atom_site_aniso_U_33
_atom_site_aniso_U_12
_atom_site_aniso_U_13
_atom_site_aniso_U_23
O4A 0.047(15) 0.069(14) 0.15(3) -0.033(9) 0.004(14) -0.001(15)
O4B 0.075(6) 0.044(5) 0.26(2) -0.022(4) -0.077(9) 0.019(8)
Br01 0.0949(4) 0.0441(3) 0.0399(2) -0.0031(2) -0.00083(19) 0.00424(17)
O2 0.0781(18) 0.0306(13) 0.0399(13) -0.0099(12) -0.0063(12) -0.0028(11)
O3 0.0683(17) 0.0474(16) 0.0378(13) -0.0097(13) 0.0003(12) -0.0090(11)
O1 0.0797(19) 0.0346(15) 0.0481(15) -0.0107(13) -0.0054(13) -0.0028(12)
N1 0.0445(16) 0.0366(16) 0.0358(14) -0.0127(12) -0.0047(12) -0.0056(12)
C4 0.0441(19) 0.0344(19) 0.0399(18) -0.0101(15) -0.0047(14) -0.0048(14)
C5 0.0435(19) 0.0319(18) 0.0402(17) -0.0106(14) -0.0037(14) -0.0039(14)
C2 0.0438(19) 0.044(2) 0.0355(17) -0.0099(15) -0.0022(14) -0.0083(15)
C8 0.0421(18) 0.0339(18) 0.0420(18) -0.0119(14) -0.0049(14) -0.0053(14)
C14 0.049(2) 0.040(2) 0.0422(19) -0.0120(16) -0.0058(15) -0.0056(16)
C6 0.053(2) 0.0296(18) 0.0411(19) -0.0071(15) -0.0043(15) -0.0058(14)
C9 0.0384(18) 0.042(2) 0.0370(17) -0.0151(15) -0.0029(13) -0.0076(15)
C10 0.053(2) 0.040(2) 0.045(2) -0.0126(16) -0.0045(16) -0.0102(16)
C3 0.050(2) 0.0319(19) 0.047(2) -0.0060(15) -0.0048(15) -0.0087(15)
C7 0.051(2) 0.0323(18) 0.0392(18) -0.0051(15) -0.0046(15) 0.0040(15)
C11 0.061(2) 0.053(3) 0.057(2) -0.0162(19) -0.0006(19) -0.022(2)
C1 0.075(3) 0.056(3) 0.046(2) -0.011(2) -0.0012(19) -0.0194(19)
C13 0.061(2) 0.055(3) 0.042(2) -0.0179(19) -0.0062(17) 0.0029(18)
C12 0.064(2) 0.067(3) 0.038(2) -0.018(2) -0.0026(17) -0.0144(19)
C15 0.097(4) 0.039(2) 0.081(3) -0.013(2) -0.009(3) 0.006(2)

loop_
_atom_type_symbol
_atom_type_description
_atom_type_scat_dispersion_real
_atom_type_scat_dispersion_imag
_atom_type_scat_source
C C 0.0033 0.0016 'International Tables Vol C Tables 4.2.6.8 and 6.1.1.4'
H H 0.0000 0.0000 'International Tables Vol C Tables 4.2.6.8 and 6.1.1.4'
Br Br -0.2901 2.4595 'International Tables Vol C Tables 4.2.6.8 and 6.1.1.4'
N N 0.0061 0.0033 'International Tables Vol C Tables 4.2.6.8 and 6.1.1.4'
O O 0.0106 0.0060 'International Tables Vol C Tables 4.2.6.8 and 6.1.1.4'

loop_
_geom_angle_atom_site_label_1
_geom_angle_atom_site_label_2
_geom_angle_atom_site_label_3
_geom_angle
H4A O4A H4B 91.5
H4A O4B H4B 116.8
C4 O2 H2 109.5
C2 O3 C1 117.6(3)
C14 O1 C15 119.2(4)
C8 N1 C9 127.9(3)
O2 C4 C3 120.9(3)
O2 C4 C5 121.3(3)
C3 C4 C5 117.8(3)
C8 C5 C6 119.1(3)
C8 C5 C4 121.9(3)
C6 C5 C4 119.0(3)
O3 C2 C3 125.0(4)
O3 C2 C7 115.3(3)
C3 C2 C7 119.7(3)
N1 C8 C5 121.4(3)
N1 C8 H8 119.3
C5 C8 H8 119.3
O1 C14 C13 125.8(4)
O1 C14 C9 114.3(3)
C13 C14 C9 119.9(4)
C7 C6 C5 121.0(3)
C7 C6 H6 119.5
C5 C6 H6 119.5
C10 C9 C14 120.1(3)
C10 C9 N1 124.5(3)
C14 C9 N1 115.4(3)
C9 C10 C11 119.6(4)
C9 C10 H10 120.2
C11 C10 H10 120.2
C2 C3 C4 121.9(4)
C2 C3 H3 119.1
C4 C3 H3 119.1
C6 C7 C2 120.5(3)
C6 C7 Br01 120.6(3)
C2 C7 Br01 118.8(3)
C12 C11 C10 120.4(4)
C12 C11 H11 119.8
C10 C11 H11 119.8
O3 C1 H1A 109.5
O3 C1 H1B 109.5
H1A C1 H1B 109.5
O3 C1 H1C 109.5
H1A C1 H1C 109.5
H1B C1 H1C 109.5
C12 C13 C14 119.8(4)
C12 C13 H13 120.1
C14 C13 H13 120.1
C11 C12 C13 120.2(4)
C11 C12 H12 119.9
C13 C12 H12 119.9
O1 C15 H15A 109.5
O1 C15 H15C 109.5
H15A C15 H15C 109.5
O1 C15 H15B 109.5
H15A C15 H15B 109.5
H15C C15 H15B 109.5

loop_
_geom_bond_atom_site_label_1
_geom_bond_atom_site_label_2
_geom_bond_distance
O4A H4A 0.96(8)
O4A H4B 0.9759
O4B H4A 0.86(7)
O4B H4B 0.7704
Br01 C7 1.902(3)
O2 C4 1.284(4)
O2 H2 0.8200
O3 C2 1.361(4)
O3 C1 1.429(5)
O1 C14 1.359(5)
O1 C15 1.420(5)
N1 C8 1.306(4)
N1 C9 1.415(5)
C4 C3 1.412(5)
C4 C5 1.436(5)
C5 C8 1.398(5)
C5 C6 1.418(5)
C2 C3 1.369(5)
C2 C7 1.416(5)
C8 H8 0.9300
C14 C13 1.380(5)
C14 C9 1.399(5)
C6 C7 1.357(5)
C6 H6 0.9300
C9 C10 1.374(5)
C10 C11 1.387(6)
C10 H10 0.9300
C3 H3 0.9300
C11 C12 1.379(6)
C11 H11 0.9300
C1 H1A 0.9600
C1 H1B 0.9600
C1 H1C 0.9600
C13 C12 1.380(7)
C13 H13 0.9300
C12 H12 0.9300
C15 H15A 0.9600
C15 H15C 0.9600
C15 H15B 0.9600

loop_
_geom_hbond_atom_site_label_D
_geom_hbond_atom_site_label_H
_geom_hbond_atom_site_label_A
_geom_hbond_site_symmetry_A
_geom_hbond_distance_DH
_geom_hbond_distance_HA
_geom_hbond_distance_DA
_geom_hbond_angle_DHA
O2 H2 O1 . 0.82 2.64 3.340(4) 144
O2 H2 N1 . 0.82 1.84 2.581(4) 149
O4B H4A O2 1_565 0.86 2.01 2.85(2) 166
O4B H4B O2 2_666 0.77 2.23 2.99(3) 170
C8 H8 O4B . 0.93 2.44 3.18(2) 136
C10 H10 O4A . 0.93 2.56 3.31(6) 138

loop_
_geom_torsion_atom_site_label_1
_geom_torsion_atom_site_label_2
_geom_torsion_atom_site_label_3
_geom_torsion_atom_site_label_4
_geom_torsion
O2 C4 C5 C8 -1.6(5)
C3 C4 C5 C8 178.6(3)
O2 C4 C5 C6 179.2(3)
C3 C4 C5 C6 -0.6(5)
C1 O3 C2 C3 -1.9(6)
C1 O3 C2 C7 178.2(4)
C9 N1 C8 C5 179.3(3)
C6 C5 C8 N1 -179.8(3)
C4 C5 C8 N1 1.0(5)
C15 O1 C14 C13 -1.6(6)
C15 O1 C14 C9 179.0(4)
C8 C5 C6 C7 -178.6(4)
C4 C5 C6 C7 0.7(5)
O1 C14 C9 C10 179.6(3)
C13 C14 C9 C10 0.2(6)
O1 C14 C9 N1 -0.6(5)
C13 C14 C9 N1 179.9(3)
C8 N1 C9 C10 -1.1(6)
C8 N1 C9 C14 179.2(3)
C14 C9 C10 C11 0.2(6)
N1 C9 C10 C11 -179.5(3)
O3 C2 C3 C4 -179.6(3)
C7 C2 C3 C4 0.3(6)
O2 C4 C3 C2 -179.7(4)
C5 C4 C3 C2 0.1(5)
C5 C6 C7 C2 -0.3(6)
C5 C6 C7 Br01 179.7(3)
O3 C2 C7 C6 179.7(3)
C3 C2 C7 C6 -0.3(6)
O3 C2 C7 Br01 -0.2(5)
C3 C2 C7 Br01 179.8(3)
C9 C10 C11 C12 -0.2(6)
O1 C14 C13 C12 -179.9(4)
C9 C14 C13 C12 -0.5(6)
C10 C11 C12 C13 -0.1(7)
C14 C13 C12 C11 0.4(6)

_cod_database_fobs_code 1548788
